data_7048441
loop_
_publ_author_name
'Zhu, Diya'
'LaFortune, James H. W.'
'Melen, Rebecca L.'
'Stephan, Douglas W.'

_publ_section_title
;
 Electrophilic boron carboxylate and phosphinate complexes.
;
_journal_issue 6
_journal_name_full 'Dalton transactions (Cambridge, England : 2003)'
_journal_page_first 2038
_journal_page_last 2045
_journal_paper_doi 10.1039/c8dt04818e
_journal_volume 48
_journal_year 2019
_chemical_formula_moiety 'C26 B2 F20 O5'
_chemical_formula_sum 'C26 B2 F20 O5'
_chemical_formula_weight 793.88
_space_group_crystal_system triclinic
_space_group_IT_number 2
_space_group_name_Hall '-P 1'
_space_group_name_H-M_alt 'P -1'
_symmetry_space_group_name_Hall '-P 1'
_symmetry_space_group_name_H-M 'P -1'
_audit_creation_method SHELXL-2014/7
_audit_update_record
;
2018-12-05 deposited with the CCDC.
2019-01-08 downloaded from the CCDC.
;
_cell_angle_alpha 64.642(6)
_cell_angle_beta 74.280(7)
_cell_angle_gamma 86.374(7)
_cell_formula_units_Z 2
_cell_length_a 9.397(3)
_cell_length_b 12.429(3)
_cell_length_c 12.801(4)
_cell_measurement_reflns_used 5245
_cell_measurement_temperature 150(2)
_cell_measurement_theta_max 26.68
_cell_measurement_theta_min 2.81
_cell_volume 1298.1(7)
_computing_cell_refinement 'Bruker SAINT'
_computing_data_collection 'Bruker APEX2'
_computing_data_reduction 'Bruker SAINT'
_computing_molecular_graphics 'Bruker SHELXTL'
_computing_publication_material 'Bruker SHELXTL'
_computing_structure_refinement 'SHELXL-2014/7 (Sheldrick, 2014)'
_computing_structure_solution 'SHELXS-97 (Sheldrick 2008)'
_diffrn_ambient_temperature 150(2)
_diffrn_measured_fraction_theta_full 0.998
_diffrn_measured_fraction_theta_max 0.993
_diffrn_measurement_device_type 'Bruker APEX-II CCD'
_diffrn_measurement_method '\f and \w scans'
_diffrn_radiation_type MoK\a
_diffrn_radiation_wavelength 0.71073
_diffrn_reflns_av_R_equivalents 0.0542
_diffrn_reflns_av_unetI/netI 0.0654
_diffrn_reflns_Laue_measured_fraction_full 0.998
_diffrn_reflns_Laue_measured_fraction_max 0.993
_diffrn_reflns_limit_h_max 12
_diffrn_reflns_limit_h_min -12
_diffrn_reflns_limit_k_max 16
_diffrn_reflns_limit_k_min -16
_diffrn_reflns_limit_l_max 17
_diffrn_reflns_limit_l_min -15
_diffrn_reflns_number 29750
_diffrn_reflns_point_group_measured_fraction_full 0.998
_diffrn_reflns_point_group_measured_fraction_max 0.993
_diffrn_reflns_theta_full 25.242
_diffrn_reflns_theta_max 28.768
_diffrn_reflns_theta_min 2.490
_exptl_absorpt_coefficient_mu 0.232
_exptl_absorpt_correction_type none
_exptl_crystal_colour COLORLESS
_exptl_crystal_density_diffrn 2.031
_exptl_crystal_description BLOCK
_exptl_crystal_F_000 772
_exptl_crystal_size_max 0.010
_exptl_crystal_size_mid 0.006
_exptl_crystal_size_min 0.006
_refine_diff_density_max 0.346
_refine_diff_density_min -0.262
_refine_diff_density_rms 0.064
_refine_ls_extinction_method none
_refine_ls_goodness_of_fit_ref 1.004
_refine_ls_hydrogen_treatment undef
_refine_ls_matrix_type full
_refine_ls_number_parameters 478
_refine_ls_number_reflns 6711
_refine_ls_number_restraints 0
_refine_ls_restrained_S_all 1.004
_refine_ls_R_factor_all 0.1243
_refine_ls_R_factor_gt 0.0514
_refine_ls_shift/su_max 0.000
_refine_ls_shift/su_mean 0.000
_refine_ls_structure_factor_coef Fsqd
_refine_ls_weighting_details 'w=1/[\s^2^(Fo^2^)+(0.0551P)^2^+0.7672P] where P=(Fo^2^+2Fc^2^)/3'
_refine_ls_weighting_scheme calc
_refine_ls_wR_factor_gt 0.1095
_refine_ls_wR_factor_ref 0.1384
_reflns_Friedel_coverage 0.000
_reflns_number_gt 3626
_reflns_number_total 6711
_reflns_threshold_expression 'I > 2\s(I)'
_cod_data_source_file c8dt04818e2.cif
_cod_data_source_block C6F5
_cod_depositor_comments 'Adding full bibliography for 7048439--7048444.cif.'
_cod_original_cell_volume 1298.2(6)
_cod_database_code 7048441
_shelx_shelxl_version_number 2014/7
_shelx_space_group_comment
;
The symmetry employed for this shelxl refinement is uniquely defined
by the following loop, which should always be used as a source of
symmetry information in preference to the above space-group names.
They are only intended as comments.
;
_shelx_estimated_absorpt_t_min 0.998
_shelx_estimated_absorpt_t_max 0.999

loop_
_space_group_symop_operation_xyz
'x, y, z'
'-x, -y, -z'

loop_
_atom_site_label
_atom_site_type_symbol
_atom_site_fract_x
_atom_site_fract_y
_atom_site_fract_z
_atom_site_U_iso_or_equiv
_atom_site_adp_type
_atom_site_occupancy
_atom_site_site_symmetry_order
_atom_site_calc_flag
F20 F 0.29506(17) 0.57163(14) -0.04875(14) 0.0356(4) Uani 1 1 d
F19 F 0.16361(18) 0.64291(14) -0.22462(14) 0.0396(4) Uani 1 1 d
F16 F 0.07364(19) 0.18310(14) 0.10930(15) 0.0396(4) Uani 1 1 d
F05 F -0.06044(18) 0.08483(14) 0.40875(14) 0.0404(4) Uani 1 1 d
F06 F 0.44299(19) 0.62464(14) 0.12746(15) 0.0407(4) Uani 1 1 d
F18 F -0.01442(19) 0.48761(16) -0.23731(15) 0.0442(5) Uani 1 1 d
F10 F 0.5349(2) 0.28997(15) 0.45694(15) 0.0434(4) Uani 1 1 d
F17 F -0.06576(19) 0.25942(16) -0.06464(16) 0.0455(5) Uani 1 1 d
O05 O 0.33994(19) 0.41370(15) 0.16070(15) 0.0259(4) Uani 1 1 d
F15 F 0.5397(2) 0.13881(16) 0.00493(15) 0.0507(5) Uani 1 1 d
O03 O 0.36888(19) 0.22584(15) 0.14659(16) 0.0279(4) Uani 1 1 d
O04 O 0.13746(19) 0.26334(15) 0.26629(16) 0.0275(4) Uani 1 1 d
F09 F 0.6968(2) 0.43252(17) 0.49574(16) 0.0504(5) Uani 1 1 d
F07 F 0.6038(2) 0.76420(15) 0.16896(16) 0.0475(5) Uani 1 1 d
F01 F 0.0513(2) 0.37259(17) 0.52899(17) 0.0497(5) Uani 1 1 d
F08 F 0.7290(2) 0.67114(17) 0.35255(17) 0.0513(5) Uani 1 1 d
O02 O 0.48153(19) 0.25589(15) 0.26653(16) 0.0283(4) Uani 1 1 d
F04 F -0.2954(2) 0.00296(17) 0.59890(15) 0.0534(5) Uani 1 1 d
O01 O 0.2530(2) 0.30711(16) 0.37656(16) 0.0293(4) Uani 1 1 d
F11 F 0.6335(2) 0.08163(18) 0.36977(18) 0.0589(6) Uani 1 1 d
F14 F 0.7543(2) -0.00195(17) -0.02619(17) 0.0578(5) Uani 1 1 d
F02 F -0.1855(2) 0.2888(2) 0.71926(17) 0.0617(6) Uani 1 1 d
F03 F -0.3610(2) 0.1045(2) 0.75426(16) 0.0628(6) Uani 1 1 d
F13 F 0.9058(2) -0.10559(18) 0.1404(2) 0.0656(6) Uani 1 1 d
F12 F 0.8388(3) -0.0680(2) 0.3398(2) 0.0808(8) Uani 1 1 d
C14 C 0.4694(3) 0.2067(2) 0.2002(2) 0.0262(6) Uani 1 1 d
C15 C 0.5817(3) 0.1211(2) 0.1857(2) 0.0281(6) Uani 1 1 d
C02 C 0.0051(3) 0.2302(2) 0.4634(2) 0.0257(6) Uani 1 1 d
C21 C 0.1930(3) 0.3723(2) 0.0381(2) 0.0267(6) Uani 1 1 d
C08 C 0.4811(3) 0.4503(2) 0.2897(2) 0.0269(6) Uani 1 1 d
C01 C 0.1415(3) 0.2705(2) 0.3611(2) 0.0265(6) Uani 1 1 d
C26 C 0.2109(3) 0.4899(2) -0.0506(2) 0.0268(6) Uani 1 1 d
C25 C 0.1429(3) 0.5287(2) -0.1417(2) 0.0302(7) Uani 1 1 d
C09 C 0.5019(3) 0.5730(2) 0.2207(2) 0.0282(6) Uani 1 1 d
C13 C 0.5495(3) 0.4081(3) 0.3826(2) 0.0313(6) Uani 1 1 d
C24 C 0.0514(3) 0.4514(3) -0.1485(2) 0.0324(7) Uani 1 1 d
C07 C -0.0889(3) 0.1384(3) 0.4824(2) 0.0303(6) Uani 1 1 d
C22 C 0.1000(3) 0.2981(2) 0.0273(2) 0.0300(6) Uani 1 1 d
C10 C 0.5845(3) 0.6465(2) 0.2406(3) 0.0318(6) Uani 1 1 d
C12 C 0.6323(3) 0.4790(3) 0.4046(3) 0.0341(7) Uani 1 1 d
C23 C 0.0273(3) 0.3342(3) -0.0617(3) 0.0325(7) Uani 1 1 d
C20 C 0.6137(3) 0.0938(2) 0.0875(3) 0.0332(7) Uani 1 1 d
C11 C 0.6491(3) 0.6000(3) 0.3326(3) 0.0353(7) Uani 1 1 d
C03 C -0.0292(3) 0.2800(3) 0.5450(3) 0.0333(7) Uani 1 1 d
C06 C -0.2102(3) 0.0949(3) 0.5810(3) 0.0356(7) Uani 1 1 d
C04 C -0.1518(3) 0.2377(3) 0.6433(3) 0.0398(8) Uani 1 1 d
C16 C 0.6614(3) 0.0652(3) 0.2698(3) 0.0385(7) Uani 1 1 d
C19 C 0.7232(3) 0.0193(3) 0.0711(3) 0.0397(7) Uani 1 1 d
C05 C -0.2407(3) 0.1449(3) 0.6604(2) 0.0401(8) Uani 1 1 d
C18 C 0.8002(3) -0.0326(3) 0.1551(3) 0.0444(8) Uani 1 1 d
C17 C 0.7670(4) -0.0125(3) 0.2558(3) 0.0471(9) Uani 1 1 d
B02 B 0.2655(3) 0.3289(3) 0.1476(3) 0.0268(7) Uani 1 1 d
B01 B 0.3892(3) 0.3659(3) 0.2646(3) 0.0272(7) Uani 1 1 d

loop_
_atom_site_aniso_label
_atom_site_aniso_U_11
_atom_site_aniso_U_22
_atom_site_aniso_U_33
_atom_site_aniso_U_23
_atom_site_aniso_U_13
_atom_site_aniso_U_12
F20 0.0297(9) 0.0329(9) 0.0349(9) -0.0082(7) -0.0042(7) -0.0013(7)
F19 0.0347(9) 0.0336(9) 0.0349(9) -0.0036(8) -0.0057(7) 0.0097(7)
F16 0.0470(10) 0.0255(9) 0.0410(10) -0.0119(8) -0.0078(8) 0.0039(8)
F05 0.0428(10) 0.0367(9) 0.0354(9) -0.0163(8) 0.0022(8) -0.0051(8)
F06 0.0505(11) 0.0297(9) 0.0421(10) -0.0100(8) -0.0221(9) 0.0034(8)
F18 0.0441(11) 0.0519(11) 0.0434(10) -0.0236(9) -0.0205(9) 0.0190(9)
F10 0.0509(11) 0.0339(10) 0.0352(9) -0.0060(8) -0.0119(8) 0.0082(8)
F17 0.0457(11) 0.0441(11) 0.0573(12) -0.0305(9) -0.0161(9) 0.0055(9)
O05 0.0225(9) 0.0237(9) 0.0256(10) -0.0087(8) -0.0014(8) 0.0061(8)
F15 0.0689(13) 0.0488(11) 0.0363(10) -0.0210(9) -0.0187(9) 0.0316(10)
O03 0.0232(10) 0.0260(10) 0.0299(10) -0.0113(8) -0.0027(8) 0.0080(8)
O04 0.0220(9) 0.0279(10) 0.0262(10) -0.0102(8) 0.0012(8) 0.0025(8)
F09 0.0481(11) 0.0612(12) 0.0480(11) -0.0232(10) -0.0260(9) 0.0170(9)
F07 0.0570(12) 0.0295(10) 0.0557(12) -0.0134(9) -0.0223(10) 0.0008(8)
F01 0.0421(11) 0.0579(12) 0.0551(12) -0.0376(10) 0.0011(9) -0.0011(9)
F08 0.0486(12) 0.0560(12) 0.0615(12) -0.0319(10) -0.0223(10) 0.0020(9)
O02 0.0245(10) 0.0255(10) 0.0308(10) -0.0109(9) -0.0046(8) 0.0077(8)
F04 0.0451(11) 0.0595(13) 0.0384(10) -0.0111(9) 0.0040(9) -0.0211(10)
O01 0.0218(10) 0.0323(11) 0.0270(10) -0.0104(8) -0.0002(8) 0.0026(8)
F11 0.0760(14) 0.0608(13) 0.0668(13) -0.0424(11) -0.0440(12) 0.0425(11)
F14 0.0671(13) 0.0502(12) 0.0533(12) -0.0314(10) -0.0004(10) 0.0215(10)
F02 0.0516(12) 0.0905(16) 0.0505(12) -0.0484(12) 0.0050(10) 0.0056(11)
F03 0.0400(11) 0.0936(16) 0.0364(10) -0.0243(11) 0.0159(9) -0.0128(11)
F13 0.0436(11) 0.0591(13) 0.1172(18) -0.0604(13) -0.0258(12) 0.0337(10)
F12 0.0908(17) 0.0776(15) 0.132(2) -0.0739(16) -0.0836(17) 0.0626(14)
C14 0.0232(14) 0.0211(13) 0.0238(13) -0.0052(11) 0.0028(11) 0.0008(11)
C15 0.0226(14) 0.0211(14) 0.0349(15) -0.0105(12) -0.0020(12) 0.0032(11)
C02 0.0198(13) 0.0268(14) 0.0238(13) -0.0078(12) -0.0020(11) 0.0074(11)
C21 0.0202(13) 0.0264(14) 0.0266(14) -0.0110(12) 0.0027(11) 0.0074(11)
C08 0.0198(13) 0.0290(15) 0.0262(14) -0.0111(12) 0.0001(11) 0.0075(11)
C01 0.0255(14) 0.0207(13) 0.0258(14) -0.0072(12) -0.0008(11) 0.0064(11)
C26 0.0153(12) 0.0334(15) 0.0310(15) -0.0173(13) -0.0004(11) 0.0055(11)
C25 0.0242(14) 0.0331(16) 0.0238(14) -0.0098(13) 0.0018(11) 0.0112(12)
C09 0.0243(14) 0.0336(16) 0.0263(14) -0.0135(13) -0.0064(11) 0.0068(12)
C13 0.0274(15) 0.0324(16) 0.0287(15) -0.0121(13) -0.0027(12) 0.0098(12)
C24 0.0292(15) 0.0414(17) 0.0301(15) -0.0203(14) -0.0087(12) 0.0186(13)
C07 0.0256(14) 0.0341(16) 0.0257(14) -0.0104(13) -0.0038(12) 0.0077(12)
C22 0.0283(15) 0.0257(15) 0.0343(16) -0.0165(13) -0.0008(12) 0.0070(12)
C10 0.0300(15) 0.0267(15) 0.0360(16) -0.0139(13) -0.0045(13) 0.0046(12)
C12 0.0276(15) 0.0432(18) 0.0312(16) -0.0169(14) -0.0073(13) 0.0100(13)
C23 0.0301(15) 0.0359(17) 0.0375(16) -0.0243(14) -0.0056(13) 0.0097(13)
C20 0.0318(16) 0.0261(15) 0.0347(16) -0.0106(13) -0.0030(13) 0.0051(12)
C11 0.0277(15) 0.0432(18) 0.0432(17) -0.0274(15) -0.0078(13) 0.0040(13)
C03 0.0246(15) 0.0394(17) 0.0344(16) -0.0176(14) -0.0033(12) 0.0050(13)
C06 0.0274(15) 0.0379(17) 0.0294(15) -0.0063(14) -0.0016(13) -0.0030(13)
C04 0.0335(17) 0.055(2) 0.0314(16) -0.0246(15) -0.0021(13) 0.0106(15)
C16 0.0380(17) 0.0370(17) 0.054(2) -0.0285(16) -0.0203(15) 0.0147(14)
C19 0.0369(17) 0.0316(16) 0.0446(18) -0.0184(15) 0.0012(14) 0.0060(14)
C05 0.0239(15) 0.059(2) 0.0247(15) -0.0122(15) 0.0032(12) 0.0050(14)
C18 0.0295(16) 0.0334(17) 0.078(2) -0.0336(18) -0.0131(17) 0.0141(14)
C17 0.0413(19) 0.0391(18) 0.079(2) -0.0327(18) -0.0360(18) 0.0210(15)
B02 0.0216(15) 0.0252(16) 0.0268(16) -0.0108(14) 0.0023(12) 0.0056(13)
B01 0.0212(15) 0.0254(16) 0.0270(16) -0.0093(13) 0.0014(12) 0.0073(12)

loop_
_atom_type_symbol
_atom_type_description
_atom_type_scat_dispersion_real
_atom_type_scat_dispersion_imag
_atom_type_scat_source
C C 0.0033 0.0016 'International Tables Vol C Tables 4.2.6.8 and 6.1.1.4'
B B 0.0013 0.0007 'International Tables Vol C Tables 4.2.6.8 and 6.1.1.4'
O O 0.0106 0.0060 'International Tables Vol C Tables 4.2.6.8 and 6.1.1.4'
F F 0.0171 0.0103 'International Tables Vol C Tables 4.2.6.8 and 6.1.1.4'

loop_
_geom_angle_atom_site_label_1
_geom_angle_atom_site_label_2
_geom_angle_atom_site_label_3
_geom_angle
B02 O05 B01 112.9(2)
C14 O03 B02 117.9(2)
C01 O04 B02 119.1(2)
C14 O02 B01 119.6(2)
C01 O01 B01 117.7(2)
O03 C14 O02 124.5(2)
O03 C14 C15 118.6(2)
O02 C14 C15 116.9(2)
C16 C15 C20 116.7(2)
C16 C15 C14 121.2(3)
C20 C15 C14 122.0(2)
C07 C02 C03 117.8(2)
C07 C02 C01 120.7(2)
C03 C02 C01 121.4(3)
C22 C21 C26 114.6(2)
C22 C21 B02 122.4(2)
C26 C21 B02 122.9(3)
C09 C08 C13 113.9(3)
C09 C08 B01 123.2(2)
C13 C08 B01 122.9(2)
O01 C01 O04 125.0(2)
O01 C01 C02 117.5(2)
O04 C01 C02 117.5(2)
F20 C26 C25 116.4(2)
F20 C26 C21 120.6(2)
C25 C26 C21 122.9(3)
F19 C25 C24 119.2(2)
F19 C25 C26 120.5(3)
C24 C25 C26 120.3(3)
F06 C09 C10 116.8(2)
F06 C09 C08 119.8(2)
C10 C09 C08 123.4(3)
F10 C13 C12 116.9(2)
F10 C13 C08 119.0(3)
C12 C13 C08 124.1(3)
F18 C24 C25 120.9(3)
F18 C24 C23 119.7(3)
C25 C24 C23 119.3(3)
F05 C07 C06 117.7(3)
F05 C07 C02 120.8(2)
C06 C07 C02 121.4(3)
F16 C22 C21 119.3(2)
F16 C22 C23 116.5(3)
C21 C22 C23 124.2(3)
F07 C10 C11 119.3(3)
F07 C10 C09 120.7(3)
C11 C10 C09 120.0(3)
F09 C12 C13 121.2(3)
F09 C12 C11 119.6(3)
C13 C12 C11 119.2(3)
F17 C23 C22 121.4(3)
F17 C23 C24 119.9(3)
C22 C23 C24 118.6(3)
F15 C20 C19 116.8(3)
F15 C20 C15 121.3(2)
C19 C20 C15 121.9(3)
F08 C11 C10 120.2(3)
F08 C11 C12 120.3(3)
C10 C11 C12 119.5(3)
F01 C03 C04 117.8(3)
F01 C03 C02 121.2(3)
C04 C03 C02 121.0(3)
F04 C06 C05 120.7(3)
F04 C06 C07 119.7(3)
C05 C06 C07 119.5(3)
F02 C04 C05 120.3(3)
F02 C04 C03 120.2(3)
C05 C04 C03 119.5(3)
F11 C16 C17 117.5(3)
F11 C16 C15 121.0(2)
C17 C16 C15 121.4(3)
F14 C19 C18 120.2(3)
F14 C19 C20 120.3(3)
C18 C19 C20 119.5(3)
F03 C05 C06 119.3(3)
F03 C05 C04 119.9(3)
C06 C05 C04 120.7(3)
F13 C18 C19 119.9(3)
F13 C18 C17 119.7(3)
C19 C18 C17 120.3(3)
F12 C17 C18 119.7(3)
F12 C17 C16 120.3(3)
C18 C17 C16 120.0(3)
O05 B02 O03 109.4(2)
O05 B02 O04 108.6(2)
O03 B02 O04 102.22(19)
O05 B02 C21 118.4(2)
O03 B02 C21 109.9(2)
O04 B02 C21 107.1(2)
O05 B01 O01 108.9(2)
O05 B01 O02 108.8(2)
O01 B01 O02 102.3(2)
O05 B01 C08 118.9(2)
O01 B01 C08 108.1(2)
O02 B01 C08 108.6(2)

loop_
_geom_bond_atom_site_label_1
_geom_bond_atom_site_label_2
_geom_bond_distance
F20 C26 1.337(3)
F19 C25 1.347(3)
F16 C22 1.351(3)
F05 C07 1.336(3)
F06 C09 1.342(3)
F18 C24 1.336(3)
F10 C13 1.356(3)
F17 C23 1.334(3)
O05 B02 1.392(4)
O05 B01 1.400(4)
F15 C20 1.325(3)
O03 C14 1.266(3)
O03 B02 1.561(3)
O04 C01 1.266(3)
O04 B02 1.579(3)
F09 C12 1.350(3)
F07 C10 1.344(3)
F01 C03 1.328(3)
F08 C11 1.339(3)
O02 C14 1.270(3)
O02 B01 1.566(3)
F04 C06 1.339(3)
O01 C01 1.262(3)
O01 B01 1.567(3)
F11 C16 1.336(3)
F14 C19 1.335(3)
F02 C04 1.337(3)
F03 C05 1.339(3)
F13 C18 1.332(3)
F12 C17 1.337(4)
C14 C15 1.483(4)
C15 C16 1.390(4)
C15 C20 1.392(4)
C02 C07 1.383(4)
C02 C03 1.387(4)
C02 C01 1.489(4)
C21 C22 1.382(4)
C21 C26 1.400(4)
C21 B02 1.595(4)
C08 C09 1.391(4)
C08 C13 1.393(4)
C08 B01 1.582(4)
C26 C25 1.373(4)
C25 C24 1.372(4)
C09 C10 1.378(4)
C13 C12 1.370(4)
C24 C23 1.389(4)
C07 C06 1.378(4)
C22 C23 1.382(4)
C10 C11 1.360(4)
C12 C11 1.379(4)
C20 C19 1.374(4)
C03 C04 1.382(4)
C06 C05 1.364(4)
C04 C05 1.371(5)
C16 C17 1.371(4)
C19 C18 1.365(4)
C18 C17 1.368(5)
